data_4119825
loop_
_publ_author_name
'Samantha E. Brown-Xu'
'Malcolm H. Chisholm'
'Christopher B. Durr'
'Thomas F. Spilker'

_publ_contact_author_address
;Department of Chemistry and Biochemistry
The Ohio State University 
100 West 18th Avenue
Columbus, OH  43210
;
_publ_contact_author_email chisholm@chemistry.ohio-state.edu
_publ_contact_author_fax '(+1) 614 292-0368'
_publ_contact_author_name 'Malcolm H. Chisholm'
_publ_contact_author_phone '(+1) 614 282-7216'
_publ_section_title
;
 Metal-Metal Quadruple Bonds Supported by 5-Ethynylthiophene-2-carboxylato
 Ligands: Preparation, Molecular and Electronic Structures, Photoexcited
 State Dynamics, and Application as Molecular Synthons
;
_journal_name_full 'Journal of the American Chemical Society'
_journal_page_first 8254
_journal_page_last 8259
_journal_paper_doi 10.1021/ja400508u
_journal_volume 135
_journal_year 2013
_chemical_compound_source 'synthesis as described'
_chemical_formula_moiety 'C82 H80 Au2 Mo2 O8 P2 S2, 4(C4 H8 O)'
_chemical_formula_sum 'C98 H112 Au2 Mo2 O12 P2 S2'
_chemical_formula_weight 2193.75
_chemical_name_common chisholm1921
_chemical_name_systematic
;
 ?
;
_space_group_IT_number 14
_symmetry_cell_setting monoclinic
_symmetry_Int_Tables_number 14
_symmetry_space_group_name_Hall '-P 2ybc'
_symmetry_space_group_name_H-M 'P 1 21/c 1'
_atom_sites_solution_hydrogens geom
_atom_sites_solution_primary direct
_atom_sites_solution_secondary difmap
_audit_conform_dict_location ftp://ftp.iucr.org/pub/cif_core.dic
_audit_conform_dict_name cif_core.dic
_audit_conform_dict_version 2.4
_audit_creation_date 2012-11-12T11:32:52-00:00
_audit_creation_method 'WinGX routine CIF_UPDATE'
_cell_angle_alpha 90
_cell_angle_beta 104.1560(10)
_cell_angle_gamma 90
_cell_formula_units_Z 2
_cell_length_a 18.1995(3)
_cell_length_b 14.7978(2)
_cell_length_c 18.4363(3)
_cell_measurement_reflns_used 8829
_cell_measurement_temperature 150(2)
_cell_measurement_theta_max 25.028
_cell_measurement_theta_min 1.018
_cell_measurement_wavelength 0.71073
_cell_volume 4814.35(13)
_computing_cell_refinement 'HKL Scalepack (Otwinowski & Minor 1997)'
_computing_data_collection 'Collect (Bruker AXS BV, 1997-2004)'
_computing_data_reduction 'HKL Denzo and Scalepack (Otwinowski & Minor 1997)'
_computing_molecular_graphics 'Ortep-3 for Windows (Farrugia, 1997)'
_computing_publication_material 'WinGX publication routines (Farrugia, 1999)'
_computing_structure_refinement 'SHELXL-97 (Sheldrick, 2008)'
_diffrn_ambient_temperature 150(2)
_diffrn_detector 'CCD plate'
_diffrn_detector_area_resol_mean 9
_diffrn_measured_fraction_theta_full 0.998
_diffrn_measured_fraction_theta_max 0.998
_diffrn_measurement_device '95mm CCD camera on \k-goniostat'
_diffrn_measurement_device_type KappaCCD
_diffrn_measurement_method CCD
_diffrn_orient_matrix_type 'by Bruker AXS Collect from scalepack cell'
_diffrn_orient_matrix_UB_11 0.0247367
_diffrn_orient_matrix_UB_12 -0.0556613
_diffrn_orient_matrix_UB_13 0.0256055
_diffrn_orient_matrix_UB_21 -0.0469991
_diffrn_orient_matrix_UB_22 -0.0354324
_diffrn_orient_matrix_UB_23 -0.0218085
_diffrn_orient_matrix_UB_31 0.0197576
_diffrn_orient_matrix_UB_32 -0.014598
_diffrn_orient_matrix_UB_33 -0.0446987
_diffrn_radiation_monochromator graphite
_diffrn_radiation_probe x-ray
_diffrn_radiation_type MoK\a
_diffrn_radiation_wavelength 0.71073
_diffrn_reflns_av_R_equivalents 0.089
_diffrn_reflns_limit_h_max 21
_diffrn_reflns_limit_h_min -21
_diffrn_reflns_limit_k_max 17
_diffrn_reflns_limit_k_min -17
_diffrn_reflns_limit_l_max 21
_diffrn_reflns_limit_l_min -21
_diffrn_reflns_number 16563
_diffrn_reflns_theta_full 25.01
_diffrn_reflns_theta_max 25.01
_diffrn_reflns_theta_min 2.27
_diffrn_source 'Enraf Nonius FR590'
_exptl_absorpt_coefficient_mu 3.426
_exptl_absorpt_correction_T_max 0.598
_exptl_absorpt_correction_T_min 0.342
_exptl_absorpt_correction_type multi-scan
_exptl_absorpt_process_details 'HKL Scalepack (Otwinowski & Minor, 1997)'
_exptl_crystal_colour red
_exptl_crystal_density_diffrn 1.513
_exptl_crystal_description plate
_exptl_crystal_F_000 2200
_exptl_crystal_size_max 0.38
_exptl_crystal_size_mid 0.38
_exptl_crystal_size_min 0.15
_refine_diff_density_max 1.758
_refine_diff_density_min -1.49
_refine_diff_density_rms 0.133
_refine_ls_extinction_method none
_refine_ls_goodness_of_fit_ref 1.056
_refine_ls_hydrogen_treatment constr
_refine_ls_matrix_type full
_refine_ls_number_parameters 532
_refine_ls_number_reflns 8464
_refine_ls_number_restraints 0
_refine_ls_restrained_S_all 1.056
_refine_ls_R_factor_all 0.0641
_refine_ls_R_factor_gt 0.0465
_refine_ls_shift/su_max 0.002
_refine_ls_shift/su_mean 0
_refine_ls_structure_factor_coef Fsqd
_refine_ls_weighting_details 'calc w=1/[\s^2^(Fo^2^)+(0.0578P)^2^+19.8260P] where P=(Fo^2^+2Fc^2^)/3'
_refine_ls_weighting_scheme calc
_refine_ls_wR_factor_gt 0.1148
_refine_ls_wR_factor_ref 0.1242
_reflns_number_gt 6688
_reflns_number_total 8464
_reflns_threshold_expression >2\s(I)
_cod_data_source_file ja400508u_si_002_3.cif
_cod_data_source_block cbd032
_cod_database_code 4119825

loop_
_symmetry_equiv_pos_as_xyz
'x, y, z'
'-x, y+1/2, -z+1/2'
'-x, -y, -z'
'x, -y-1/2, z-1/2'

loop_
_atom_site_label
_atom_site_type_symbol
_atom_site_fract_x
_atom_site_fract_y
_atom_site_fract_z
_atom_site_U_iso_or_equiv
_atom_site_adp_type
_atom_site_occupancy
_atom_site_symmetry_multiplicity
_atom_site_calc_flag
_atom_site_refinement_flags
Au1 Au 0.438793(16) 0.219523(19) 0.271822(18) 0.04568(12) Uani 1 1 d .
Mo1 Mo 0.05189(3) 0.50488(3) 0.54057(3) 0.02317(13) Uani 1 1 d .
S1 S 0.20182(9) 0.33615(11) 0.38801(9) 0.0369(4) Uani 1 1 d .
O2 O 0.1067(2) 0.4254(3) 0.4745(2) 0.0280(9) Uani 1 1 d .
P5 P 0.56023(11) 0.21116(12) 0.26133(12) 0.0433(4) Uani 1 1 d .
O3 O 0.0824(2) 0.6218(3) 0.4893(2) 0.0264(9) Uani 1 1 d .
O1 O 0.0277(2) 0.3875(3) 0.5964(2) 0.0265(9) Uani 1 1 d .
O5 O -0.0039(2) 0.4145(3) 0.3889(2) 0.0273(9) Uani 1 1 d .
O1B O 0.1870(3) 0.9930(3) 0.1282(3) 0.0490(12) Uani 1 1 d .
C5 C 0.2018(4) 0.2835(4) 0.3040(4) 0.0324(14) Uani 1 1 d .
C4 C 0.1300(4) 0.2785(4) 0.2589(4) 0.0336(14) Uani 1 1 d .
H4 H 0.1184 0.2518 0.2106 0.04 Uiso 1 1 calc R
C3 C 0.0751(4) 0.3169(4) 0.2916(3) 0.0333(14) Uani 1 1 d .
H3 H 0.0226 0.3188 0.2674 0.04 Uiso 1 1 calc R
C6 C 0.2733(4) 0.2547(4) 0.2913(4) 0.0405(16) Uani 1 1 d .
C1 C 0.0669(3) 0.3993(4) 0.4115(3) 0.0263(13) Uani 1 1 d .
C2 C 0.1046(3) 0.3514(4) 0.3615(3) 0.0293(13) Uani 1 1 d .
C27 C 0.0554(3) 0.7363(4) 0.3976(3) 0.0254(12) Uani 1 1 d .
C26 C 0.0348(3) 0.6506(4) 0.4311(3) 0.0246(12) Uani 1 1 d .
C28 C 0.1049(3) 0.7331(4) 0.3499(3) 0.0290(13) Uani 1 1 d .
C39 C 0.1344(4) 0.6427(4) 0.3291(4) 0.0399(16) Uani 1 1 d .
H39 H 0.0989 0.5947 0.338 0.048 Uiso 1 1 calc R
C29 C 0.1268(4) 0.8154(4) 0.3245(3) 0.0301(13) Uani 1 1 d .
H29 H 0.1602 0.8146 0.2922 0.036 Uiso 1 1 calc R
C30 C 0.1020(4) 0.8971(4) 0.3440(3) 0.0314(14) Uani 1 1 d .
C32 C 0.0252(4) 0.8178(4) 0.4152(3) 0.0324(14) Uani 1 1 d .
C31 C 0.0503(4) 0.8975(4) 0.3890(3) 0.0354(15) Uani 1 1 d .
H31 H 0.0318 0.9537 0.402 0.042 Uiso 1 1 calc R
C33 C -0.0324(4) 0.8190(5) 0.4635(4) 0.0419(17) Uani 1 1 d .
H33 H -0.0599 0.76 0.4559 0.05 Uiso 1 1 calc R
C7 C 0.3332(4) 0.2342(5) 0.2824(4) 0.0416(17) Uani 1 1 d .
C36 C 0.1265(4) 0.9862(4) 0.3150(4) 0.0431(17) Uani 1 1 d .
H36 H 0.1578 0.9713 0.279 0.052 Uiso 1 1 calc R
C34 C 0.0088(5) 0.8253(5) 0.5463(4) 0.051(2) Uani 1 1 d .
H34A H 0.046 0.7763 0.5589 0.077 Uiso 1 1 calc R
H34B H -0.028 0.8199 0.577 0.077 Uiso 1 1 calc R
H34C H 0.0349 0.8836 0.5561 0.077 Uiso 1 1 calc R
C35 C -0.0915(5) 0.8936(6) 0.4414(5) 0.059(2) Uani 1 1 d .
H35A H -0.1269 0.8909 0.4738 0.088 Uiso 1 1 calc R
H35B H -0.1194 0.8853 0.3892 0.088 Uiso 1 1 calc R
H35C H -0.0662 0.9526 0.4471 0.088 Uiso 1 1 calc R
C40 C 0.1347(5) 0.6394(5) 0.2466(5) 0.061(2) Uani 1 1 d .
H40A H 0.1537 0.5805 0.2351 0.092 Uiso 1 1 calc R
H40B H 0.1675 0.6873 0.2357 0.092 Uiso 1 1 calc R
H40C H 0.083 0.6482 0.216 0.092 Uiso 1 1 calc R
C41 C 0.2118(5) 0.6214(6) 0.3777(5) 0.062(2) Uani 1 1 d .
H41A H 0.2288 0.5629 0.363 0.093 Uiso 1 1 calc R
H41B H 0.2093 0.6189 0.4302 0.093 Uiso 1 1 calc R
H41C H 0.2476 0.6686 0.3716 0.093 Uiso 1 1 calc R
C37 C 0.1760(4) 1.0413(5) 0.3785(4) 0.0474(18) Uani 1 1 d .
H37A H 0.2194 1.0048 0.4044 0.071 Uiso 1 1 calc R
H37B H 0.1462 1.0588 0.4139 0.071 Uiso 1 1 calc R
H37C H 0.1941 1.0957 0.358 0.071 Uiso 1 1 calc R
C38 C 0.0592(5) 1.0412(5) 0.2734(4) 0.057(2) Uani 1 1 d .
H38A H 0.0771 1.0973 0.2552 0.086 Uiso 1 1 calc R
H38B H 0.0268 1.0557 0.3071 0.086 Uiso 1 1 calc R
H38C H 0.0302 1.0062 0.2308 0.086 Uiso 1 1 calc R
C4B C 0.2223(5) 1.0763(6) 0.1494(5) 0.065(2) Uani 1 1 d .
H4B1 H 0.2433 1.0786 0.2043 0.078 Uiso 1 1 calc R
H4B2 H 0.1857 1.1265 0.1347 0.078 Uiso 1 1 calc R
C1B C 0.2434(5) 0.9325(7) 0.1150(6) 0.080(3) Uani 1 1 d .
H1B1 H 0.2203 0.8836 0.0801 0.096 Uiso 1 1 calc R
H1B2 H 0.2729 0.9054 0.1622 0.096 Uiso 1 1 calc R
C3B C 0.2844(7) 1.0835(10) 0.1095(6) 0.100(4) Uani 1 1 d .
H3B1 H 0.2709 1.128 0.0683 0.12 Uiso 1 1 calc R
H3B2 H 0.3322 1.103 0.1445 0.12 Uiso 1 1 calc R
C20 C 0.5892(4) 0.3155(5) 0.2252(4) 0.0424(16) Uani 1 1 d .
C14 C 0.5782(5) 0.1227(5) 0.1989(5) 0.058(2) Uani 1 1 d .
C21 C 0.6488(5) 0.3204(6) 0.1918(5) 0.059(2) Uani 1 1 d .
H21 H 0.6753 0.2673 0.1844 0.071 Uiso 1 1 calc R
C23 C 0.6332(5) 0.4809(6) 0.1778(5) 0.060(2) Uani 1 1 d .
H23 H 0.6478 0.5373 0.161 0.072 Uiso 1 1 calc R
C25 C 0.5539(5) 0.3949(6) 0.2361(5) 0.065(2) Uani 1 1 d .
H25 H 0.5141 0.3941 0.2611 0.079 Uiso 1 1 calc R
C8 C 0.6294(5) 0.1944(5) 0.3493(5) 0.056(2) Uani 1 1 d .
C22 C 0.6697(5) 0.4034(7) 0.1691(6) 0.072(3) Uani 1 1 d .
H22 H 0.7113 0.4063 0.1465 0.086 Uiso 1 1 calc R
C24 C 0.5757(6) 0.4747(6) 0.2110(7) 0.078(3) Uani 1 1 d .
H24 H 0.5491 0.5281 0.2174 0.094 Uiso 1 1 calc R
C15 C 0.6109(7) 0.0423(6) 0.2248(7) 0.086(3) Uani 1 1 d .
H15 H 0.6284 0.0329 0.2772 0.103 Uiso 1 1 calc R
C19 C 0.5567(7) 0.1393(9) 0.1204(7) 0.110(5) Uani 1 1 d .
H19 H 0.5353 0.1958 0.1019 0.132 Uiso 1 1 calc R
C12 C 0.7563(7) 0.1744(11) 0.4192(9) 0.117(5) Uani 1 1 d .
H12 H 0.8081 0.1642 0.42 0.141 Uiso 1 1 calc R
C16 C 0.6192(8) -0.0275(7) 0.1746(11) 0.116(6) Uani 1 1 d .
H16 H 0.6385 -0.0848 0.1932 0.139 Uiso 1 1 calc R
C11 C 0.7338(9) 0.1811(9) 0.4841(9) 0.123(6) Uani 1 1 d .
H11 H 0.7702 0.1761 0.5306 0.148 Uiso 1 1 calc R
C13 C 0.7042(6) 0.1824(11) 0.3540(7) 0.125(6) Uani 1 1 d .
H13 H 0.7205 0.1795 0.3089 0.15 Uiso 1 1 calc R
C2B C 0.2929(7) 0.9936(13) 0.0802(7) 0.130(6) Uani 1 1 d .
H2B1 H 0.3465 0.9738 0.0949 0.156 Uiso 1 1 calc R
H2B2 H 0.2756 0.9929 0.025 0.156 Uiso 1 1 calc R
C17 C 0.5993(9) -0.0118(10) 0.0995(12) 0.132(7) Uani 1 1 d .
H17 H 0.607 -0.0578 0.0662 0.158 Uiso 1 1 calc R
C18 C 0.5676(8) 0.0713(12) 0.0701(9) 0.147(7) Uani 1 1 d .
H18 H 0.5537 0.0813 0.0176 0.177 Uiso 1 1 calc R
C9 C 0.6053(7) 0.2033(10) 0.4128(6) 0.107(4) Uani 1 1 d .
H9 H 0.5534 0.2149 0.4102 0.128 Uiso 1 1 calc R
C10 C 0.6578(11) 0.1952(13) 0.4830(7) 0.161(8) Uani 1 1 d .
H10 H 0.6418 0.1993 0.5282 0.193 Uiso 1 1 calc R
O1A O 0.4593(7) 0.2997(11) 0.0125(7) 0.174(5) Uani 1 1 d .
C1A C 0.3880(9) 0.2666(14) 0.0128(12) 0.157(7) Uani 1 1 d .
H1A1 H 0.3934 0.2159 0.0487 0.188 Uiso 1 1 calc R
H1A2 H 0.3632 0.2432 -0.0375 0.188 Uiso 1 1 calc R
C3A C 0.4452(19) 0.3960(16) 0.0166(15) 0.27(2) Uani 1 1 d .
H3A1 H 0.4329 0.4224 -0.0342 0.323 Uiso 1 1 calc R
H3A2 H 0.4911 0.4264 0.0466 0.323 Uiso 1 1 calc R
C2A C 0.3422(18) 0.3338(17) 0.033(2) 0.28(2) Uani 1 1 d .
H2A1 H 0.2992 0.3454 -0.0108 0.333 Uiso 1 1 calc R
H2A2 H 0.321 0.3099 0.0735 0.333 Uiso 1 1 calc R
C4A C 0.375(2) 0.411(3) 0.055(2) 0.33(3) Uani 1 1 d .
H4A1 H 0.392 0.4164 0.11 0.393 Uiso 1 1 calc R
H4A2 H 0.3438 0.464 0.0338 0.393 Uiso 1 1 calc R

loop_
_atom_site_aniso_label
_atom_site_aniso_U_11
_atom_site_aniso_U_22
_atom_site_aniso_U_33
_atom_site_aniso_U_23
_atom_site_aniso_U_13
_atom_site_aniso_U_12
Au1 0.03805(18) 0.03629(17) 0.0663(2) -0.00823(13) 0.01971(14) -0.00194(12)
Mo1 0.0266(3) 0.0205(3) 0.0229(2) 0.0013(2) 0.00707(19) -0.0017(2)
S1 0.0322(9) 0.0379(9) 0.0409(9) -0.0099(7) 0.0095(7) 0.0001(7)
O2 0.025(2) 0.028(2) 0.030(2) 0.0002(18) 0.0060(17) -0.0009(17)
P5 0.0362(10) 0.0333(10) 0.0612(12) -0.0043(9) 0.0133(8) -0.0006(8)
O3 0.031(2) 0.022(2) 0.026(2) 0.0031(17) 0.0062(17) -0.0049(17)
O1 0.032(2) 0.023(2) 0.024(2) 0.0015(17) 0.0065(17) -0.0017(18)
O5 0.032(2) 0.027(2) 0.024(2) -0.0025(17) 0.0090(17) -0.0045(17)
O1B 0.043(3) 0.051(3) 0.047(3) -0.001(2) 0.000(2) 0.001(2)
C5 0.038(4) 0.025(3) 0.038(3) -0.002(3) 0.017(3) -0.003(3)
C4 0.042(4) 0.029(3) 0.032(3) -0.005(3) 0.012(3) 0.000(3)
C3 0.036(4) 0.028(3) 0.035(3) -0.001(3) 0.008(3) -0.002(3)
C6 0.048(4) 0.025(3) 0.050(4) -0.008(3) 0.014(3) -0.008(3)
C1 0.034(3) 0.023(3) 0.023(3) 0.005(2) 0.010(3) -0.001(3)
C2 0.032(3) 0.022(3) 0.035(3) 0.001(3) 0.009(3) 0.000(2)
C27 0.027(3) 0.025(3) 0.023(3) 0.002(2) 0.004(2) -0.003(2)
C26 0.027(3) 0.024(3) 0.026(3) -0.003(2) 0.012(3) 0.002(2)
C28 0.031(3) 0.025(3) 0.031(3) 0.002(3) 0.008(3) -0.001(3)
C39 0.050(4) 0.025(3) 0.052(4) -0.003(3) 0.026(3) -0.004(3)
C29 0.036(3) 0.032(3) 0.026(3) 0.001(3) 0.014(3) -0.005(3)
C30 0.041(4) 0.027(3) 0.025(3) 0.002(3) 0.005(3) -0.005(3)
C32 0.044(4) 0.030(3) 0.024(3) -0.004(3) 0.010(3) -0.005(3)
C31 0.050(4) 0.021(3) 0.035(3) 0.002(3) 0.012(3) 0.000(3)
C33 0.061(5) 0.031(3) 0.043(4) -0.005(3) 0.030(4) -0.005(3)
C7 0.023(3) 0.039(4) 0.070(5) -0.012(3) 0.024(3) 0.003(3)
C36 0.064(5) 0.029(3) 0.040(4) 0.003(3) 0.021(3) -0.007(3)
C34 0.085(6) 0.041(4) 0.038(4) 0.000(3) 0.034(4) 0.003(4)
C35 0.068(5) 0.055(5) 0.064(5) -0.006(4) 0.035(4) 0.008(4)
C40 0.087(6) 0.048(5) 0.063(5) -0.019(4) 0.046(5) -0.008(4)
C41 0.058(5) 0.046(5) 0.091(6) 0.010(4) 0.035(5) 0.016(4)
C37 0.062(5) 0.027(4) 0.055(4) -0.002(3) 0.020(4) -0.014(3)
C38 0.094(7) 0.035(4) 0.040(4) 0.007(3) 0.012(4) -0.013(4)
C4B 0.054(5) 0.061(5) 0.066(5) -0.010(4) -0.010(4) -0.012(4)
C1B 0.062(6) 0.085(7) 0.077(6) -0.014(6) -0.012(5) 0.021(5)
C3B 0.089(8) 0.141(12) 0.063(6) 0.014(7) 0.007(6) -0.047(8)
C20 0.045(4) 0.037(4) 0.044(4) -0.004(3) 0.008(3) 0.007(3)
C14 0.053(5) 0.039(4) 0.088(6) -0.019(4) 0.026(5) 0.000(4)
C21 0.044(5) 0.062(5) 0.077(6) 0.010(5) 0.024(4) 0.014(4)
C23 0.057(5) 0.049(5) 0.072(6) 0.016(4) 0.012(4) -0.007(4)
C25 0.061(5) 0.047(5) 0.097(7) -0.001(5) 0.035(5) 0.008(4)
C8 0.060(5) 0.042(4) 0.061(5) 0.006(4) 0.007(4) -0.009(4)
C22 0.058(6) 0.073(6) 0.093(7) 0.020(5) 0.036(5) 0.000(5)
C24 0.078(7) 0.036(5) 0.131(9) 0.006(5) 0.046(7) 0.006(4)
C15 0.114(9) 0.038(5) 0.128(9) 0.010(5) 0.074(8) 0.015(5)
C19 0.089(8) 0.103(9) 0.113(10) -0.056(8) -0.023(7) 0.031(7)
C12 0.064(7) 0.155(13) 0.117(11) 0.057(11) -0.008(7) 0.001(8)
C16 0.127(12) 0.033(5) 0.229(17) -0.003(8) 0.123(13) 0.007(6)
C11 0.126(12) 0.082(8) 0.113(11) -0.014(8) -0.066(10) 0.013(8)
C13 0.042(6) 0.208(15) 0.121(10) 0.109(11) 0.008(6) 0.023(7)
C2B 0.067(8) 0.24(2) 0.086(8) -0.051(11) 0.031(6) -0.019(10)
C17 0.110(11) 0.080(10) 0.220(19) -0.078(12) 0.067(13) -0.014(8)
C18 0.110(11) 0.169(15) 0.136(12) -0.110(12) -0.021(9) 0.035(10)
C9 0.090(8) 0.150(12) 0.069(7) -0.021(7) -0.006(6) 0.038(8)
C10 0.172(17) 0.22(2) 0.068(8) -0.038(10) -0.023(9) 0.087(15)
O1A 0.105(8) 0.229(16) 0.168(11) 0.046(10) -0.005(7) -0.046(9)
C1A 0.094(11) 0.152(16) 0.21(2) 0.028(15) 0.020(12) -0.046(11)
C3A 0.38(5) 0.127(18) 0.20(3) 0.086(19) -0.12(3) -0.13(2)
C2A 0.27(4) 0.117(17) 0.39(5) -0.11(2) -0.02(3) 0.05(2)
C4A 0.32(5) 0.25(4) 0.30(4) -0.08(3) -0.14(3) 0.16(4)

loop_
_atom_type_symbol
_atom_type_description
_atom_type_scat_dispersion_real
_atom_type_scat_dispersion_imag
_atom_type_scat_source
C C 0.0033 0.0016 'International Tables Vol C Tables 4.2.6.8 and 6.1.1.4'
H H 0 0 'International Tables Vol C Tables 4.2.6.8 and 6.1.1.4'
Au Au -2.0133 8.8022 'International Tables Vol C Tables 4.2.6.8 and 6.1.1.4'
Mo Mo -1.6832 0.6857 'International Tables Vol C Tables 4.2.6.8 and 6.1.1.4'
O O 0.0106 0.006 'International Tables Vol C Tables 4.2.6.8 and 6.1.1.4'
P P 0.1023 0.0942 'International Tables Vol C Tables 4.2.6.8 and 6.1.1.4'
S S 0.1246 0.1234 'International Tables Vol C Tables 4.2.6.8 and 6.1.1.4'

loop_
_geom_angle_atom_site_label_1
_geom_angle_atom_site_label_2
_geom_angle_atom_site_label_3
_geom_angle
_geom_angle_site_symmetry_1
_geom_angle_site_symmetry_3
C7 Au1 P5 176.8(2) . .
O5 Mo1 Mo1 92.40(11) 3_566 3_566
O5 Mo1 O3 90.36(15) 3_566 .
Mo1 Mo1 O3 91.52(11) 3_566 .
O5 Mo1 O2 176.42(15) 3_566 .
Mo1 Mo1 O2 91.16(11) 3_566 .
O3 Mo1 O2 89.17(15) . .
O5 Mo1 O1 89.89(15) 3_566 .
Mo1 Mo1 O1 91.84(11) 3_566 .
O3 Mo1 O1 176.61(15) . .
O2 Mo1 O1 90.37(15) . .
C2 S1 C5 91.7(3) . .
C1 O2 Mo1 117.0(4) . .
C8 P5 C20 104.2(3) . .
C8 P5 C14 106.0(4) . .
C20 P5 C14 105.4(4) . .
C8 P5 Au1 114.1(3) . .
C20 P5 Au1 111.2(2) . .
C14 P5 Au1 114.9(3) . .
C26 O3 Mo1 116.9(4) . .
C26 O1 Mo1 116.5(4) 3_566 .
C1 O5 Mo1 116.0(3) . 3_566
C4B O1B C1B 107.4(7) . .
C4 C5 C6 130.6(6) . .
C4 C5 S1 111.0(5) . .
C6 C5 S1 118.4(5) . .
C5 C4 C3 113.0(6) . .
C5 C4 H4 123.5 . .
C3 C4 H4 123.5 . .
C2 C3 C4 113.5(6) . .
C2 C3 H3 123.3 . .
C4 C3 H3 123.3 . .
C7 C6 C5 177.3(7) . .
O2 C1 O5 123.3(5) . .
O2 C1 C2 118.4(5) . .
O5 C1 C2 118.3(5) . .
C3 C2 C1 129.7(6) . .
C3 C2 S1 110.8(5) . .
C1 C2 S1 119.4(5) . .
C32 C27 C28 121.6(5) . .
C32 C27 C26 118.8(5) . .
C28 C27 C26 119.6(5) . .
O1 C26 O3 123.3(5) 3_566 .
O1 C26 C27 120.4(5) 3_566 .
O3 C26 C27 116.3(5) . .
C29 C28 C27 117.4(5) . .
C29 C28 C39 122.2(5) . .
C27 C28 C39 120.4(5) . .
C41 C39 C40 110.9(6) . .
C41 C39 C28 111.6(6) . .
C40 C39 C28 111.5(6) . .
C41 C39 H39 107.5 . .
C40 C39 H39 107.5 . .
C28 C39 H39 107.5 . .
C30 C29 C28 122.9(5) . .
C30 C29 H29 118.6 . .
C28 C29 H29 118.6 . .
C29 C30 C31 118.1(5) . .
C29 C30 C36 121.9(5) . .
C31 C30 C36 119.9(6) . .
C31 C32 C27 118.0(5) . .
C31 C32 C33 121.4(6) . .
C27 C32 C33 120.6(5) . .
C32 C31 C30 121.9(6) . .
C32 C31 H31 119.1 . .
C30 C31 H31 119.1 . .
C35 C33 C34 111.4(6) . .
C35 C33 C32 113.0(6) . .
C34 C33 C32 110.0(6) . .
C35 C33 H33 107.4 . .
C34 C33 H33 107.4 . .
C32 C33 H33 107.4 . .
C6 C7 Au1 171.0(6) . .
C38 C36 C37 110.8(6) . .
C38 C36 C30 111.8(6) . .
C37 C36 C30 111.1(5) . .
C38 C36 H36 107.6 . .
C37 C36 H36 107.6 . .
C30 C36 H36 107.6 . .
C33 C34 H34A 109.5 . .
C33 C34 H34B 109.5 . .
H34A C34 H34B 109.5 . .
C33 C34 H34C 109.5 . .
H34A C34 H34C 109.5 . .
H34B C34 H34C 109.5 . .
C33 C35 H35A 109.5 . .
C33 C35 H35B 109.5 . .
H35A C35 H35B 109.5 . .
C33 C35 H35C 109.5 . .
H35A C35 H35C 109.5 . .
H35B C35 H35C 109.5 . .
C39 C40 H40A 109.5 . .
C39 C40 H40B 109.5 . .
H40A C40 H40B 109.5 . .
C39 C40 H40C 109.5 . .
H40A C40 H40C 109.5 . .
H40B C40 H40C 109.5 . .
C39 C41 H41A 109.5 . .
C39 C41 H41B 109.5 . .
H41A C41 H41B 109.5 . .
C39 C41 H41C 109.5 . .
H41A C41 H41C 109.5 . .
H41B C41 H41C 109.5 . .
C36 C37 H37A 109.5 . .
C36 C37 H37B 109.5 . .
H37A C37 H37B 109.5 . .
C36 C37 H37C 109.5 . .
H37A C37 H37C 109.5 . .
H37B C37 H37C 109.5 . .
C36 C38 H38A 109.5 . .
C36 C38 H38B 109.5 . .
H38A C38 H38B 109.5 . .
C36 C38 H38C 109.5 . .
H38A C38 H38C 109.5 . .
H38B C38 H38C 109.5 . .
O1B C4B C3B 106.0(8) . .
O1B C4B H4B1 110.5 . .
C3B C4B H4B1 110.5 . .
O1B C4B H4B2 110.5 . .
C3B C4B H4B2 110.5 . .
H4B1 C4B H4B2 108.7 . .
O1B C1B C2B 103.0(9) . .
O1B C1B H1B1 111.2 . .
C2B C1B H1B1 111.2 . .
O1B C1B H1B2 111.2 . .
C2B C1B H1B2 111.2 . .
H1B1 C1B H1B2 109.1 . .
C2B C3B C4B 106.2(9) . .
C2B C3B H3B1 110.5 . .
C4B C3B H3B1 110.5 . .
C2B C3B H3B2 110.5 . .
C4B C3B H3B2 110.5 . .
H3B1 C3B H3B2 108.7 . .
C21 C20 C25 117.8(8) . .
C21 C20 P5 122.9(6) . .
C25 C20 P5 119.1(6) . .
C15 C14 C19 119.6(9) . .
C15 C14 P5 122.3(8) . .
C19 C14 P5 118.1(7) . .
C20 C21 C22 119.3(8) . .
C20 C21 H21 120.3 . .
C22 C21 H21 120.3 . .
C24 C23 C22 117.1(8) . .
C24 C23 H23 121.4 . .
C22 C23 H23 121.4 . .
C24 C25 C20 120.4(8) . .
C24 C25 H25 119.8 . .
C20 C25 H25 119.8 . .
C9 C8 C13 119.4(10) . .
C9 C8 P5 117.4(8) . .
C13 C8 P5 122.8(8) . .
C23 C22 C21 122.5(8) . .
C23 C22 H22 118.7 . .
C21 C22 H22 118.7 . .
C23 C24 C25 122.7(9) . .
C23 C24 H24 118.6 . .
C25 C24 H24 118.6 . .
C14 C15 C16 120.8(12) . .
C14 C15 H15 119.6 . .
C16 C15 H15 119.6 . .
C18 C19 C14 119.7(13) . .
C18 C19 H19 120.1 . .
C14 C19 H19 120.1 . .
C13 C12 C11 118.8(13) . .
C13 C12 H12 120.6 . .
C11 C12 H12 120.6 . .
C17 C16 C15 119.6(12) . .
C17 C16 H16 120.2 . .
C15 C16 H16 120.2 . .
C12 C11 C10 120.7(12) . .
C12 C11 H11 119.7 . .
C10 C11 H11 119.7 . .
C12 C13 C8 123.2(13) . .
C12 C13 H13 118.4 . .
C8 C13 H13 118.4 . .
C3B C2B C1B 104.9(9) . .
C3B C2B H2B1 110.8 . .
C1B C2B H2B1 110.8 . .
C3B C2B H2B2 110.8 . .
C1B C2B H2B2 110.8 . .
H2B1 C2B H2B2 108.8 . .
C16 C17 C18 121.4(13) . .
C16 C17 H17 119.3 . .
C18 C17 H17 119.3 . .
C19 C18 C17 118.6(15) . .
C19 C18 H18 120.7 . .
C17 C18 H18 120.7 . .
C8 C9 C10 119.6(13) . .
C8 C9 H9 120.2 . .
C10 C9 H9 120.2 . .
C11 C10 C9 118.2(14) . .
C11 C10 H10 120.9 . .
C9 C10 H10 120.9 . .
C1A O1A C3A 99.7(18) . .
O1A C1A C2A 112(2) . .
O1A C1A H1A1 109.3 . .
C2A C1A H1A1 109.3 . .
O1A C1A H1A2 109.3 . .
C2A C1A H1A2 109.3 . .
H1A1 C1A H1A2 108 . .
O1A C3A C4A 109(2) . .
O1A C3A H3A1 109.8 . .
C4A C3A H3A1 109.8 . .
O1A C3A H3A2 109.8 . .
C4A C3A H3A2 109.8 . .
H3A1 C3A H3A2 108.3 . .
C4A C2A C1A 116(3) . .
C4A C2A H2A1 108.2 . .
C1A C2A H2A1 108.2 . .
C4A C2A H2A2 108.2 . .
C1A C2A H2A2 108.2 . .
H2A1 C2A H2A2 107.4 . .
C2A C4A C3A 95(3) . .
C2A C4A H4A1 112.7 . .
C3A C4A H4A1 112.7 . .
C2A C4A H4A2 112.7 . .
C3A C4A H4A2 112.7 . .
H4A1 C4A H4A2 110.2 . .

loop_
_geom_bond_atom_site_label_1
_geom_bond_atom_site_label_2
_geom_bond_distance
_geom_bond_site_symmetry_2
Au1 C7 1.990(6) .
Au1 P5 2.2686(19) .
Mo1 O5 2.105(4) 3_566
Mo1 Mo1 2.1080(10) 3_566
Mo1 O3 2.109(4) .
Mo1 O2 2.111(4) .
Mo1 O1 2.119(4) .
S1 C2 1.731(6) .
S1 C5 1.734(6) .
O2 C1 1.270(7) .
P5 C8 1.811(9) .
P5 C20 1.810(8) .
P5 C14 1.824(8) .
O3 C26 1.276(7) .
O1 C26 1.260(7) 3_566
O5 C1 1.274(7) .
O5 Mo1 2.105(4) 3_566
O1B C4B 1.401(10) .
O1B C1B 1.428(11) .
C5 C4 1.370(9) .
C5 C6 1.441(9) .
C4 C3 1.406(9) .
C4 H4 0.95 .
C3 C2 1.369(9) .
C3 H3 0.95 .
C6 C7 1.182(9) .
C1 C2 1.459(8) .
C27 C32 1.396(9) .
C27 C28 1.404(8) .
C27 C26 1.498(8) .
C26 O1 1.260(7) 3_566
C28 C29 1.397(8) .
C28 C39 1.526(9) .
C39 C41 1.506(11) .
C39 C40 1.523(10) .
C39 H39 1 .
C29 C30 1.369(9) .
C29 H29 0.95 .
C30 C31 1.399(9) .
C30 C36 1.528(9) .
C32 C31 1.394(9) .
C32 C33 1.532(9) .
C31 H31 0.95 .
C33 C35 1.525(11) .
C33 C34 1.530(10) .
C33 H33 1 .
C36 C38 1.513(11) .
C36 C37 1.526(10) .
C36 H36 1 .
C34 H34A 0.98 .
C34 H34B 0.98 .
C34 H34C 0.98 .
C35 H35A 0.98 .
C35 H35B 0.98 .
C35 H35C 0.98 .
C40 H40A 0.98 .
C40 H40B 0.98 .
C40 H40C 0.98 .
C41 H41A 0.98 .
C41 H41B 0.98 .
C41 H41C 0.98 .
C37 H37A 0.98 .
C37 H37B 0.98 .
C37 H37C 0.98 .
C38 H38A 0.98 .
C38 H38B 0.98 .
C38 H38C 0.98 .
C4B C3B 1.495(14) .
C4B H4B1 0.99 .
C4B H4B2 0.99 .
C1B C2B 1.523(17) .
C1B H1B1 0.99 .
C1B H1B2 0.99 .
C3B C2B 1.459(19) .
C3B H3B1 0.99 .
C3B H3B2 0.99 .
C20 C21 1.373(11) .
C20 C25 1.378(11) .
C14 C15 1.364(12) .
C14 C19 1.425(15) .
C21 C22 1.382(12) .
C21 H21 0.95 .
C23 C24 1.339(12) .
C23 C22 1.354(13) .
C23 H23 0.95 .
C25 C24 1.361(13) .
C25 H25 0.95 .
C8 C9 1.352(14) .
C8 C13 1.355(13) .
C22 H22 0.95 .
C24 H24 0.95 .
C15 C16 1.420(17) .
C15 H15 0.95 .
C19 C18 1.414(15) .
C19 H19 0.95 .
C12 C13 1.343(17) .
C12 C11 1.36(2) .
C12 H12 0.95 .
C16 C17 1.36(2) .
C16 H16 0.95 .
C11 C10 1.39(2) .
C11 H11 0.95 .
C13 H13 0.95 .
C2B H2B1 0.99 .
C2B H2B2 0.99 .
C17 C18 1.41(2) .
C17 H17 0.95 .
C18 H18 0.95 .
C9 C10 1.414(17) .
C9 H9 0.95 .
C10 H10 0.95 .
O1A C1A 1.388(17) .
O1A C3A 1.45(3) .
C1A C2A 1.40(3) .
C1A H1A1 0.99 .
C1A H1A2 0.99 .
C3A C4A 1.61(4) .
C3A H3A1 0.99 .
C3A H3A2 0.99 .
C2A C4A 1.31(4) .
C2A H2A1 0.99 .
C2A H2A2 0.99 .
C4A H4A1 0.99 .
C4A H4A2 0.99 .
